data_2210339
loop_
_publ_author_name
'Ling-Yun Zhang'
'Xian-Zhong Sun'

_publ_section_title
;
 A two-dimensional network:
 poly[aqua-\m~2~-1,4-diazabicyclo[2.2.2]octane-\m~2~-terephthalato-zinc(II)]
;
_journal_coeditor_code NG2061
_journal_issue 9
_journal_name_full 'Acta Crystallographica Section E'
_journal_page_first m2224
_journal_page_last m2226
_journal_paper_doi 10.1107/S1600536806030868
_journal_volume 62
_journal_year 2006
_chemical_formula_iupac '[Zn (C8 H4 O4) (C6 H12 N2) (H2 O)]'
_chemical_formula_moiety 'C14 H18 N2 O5 Zn'
_chemical_formula_sum 'C14 H18 N2 O5 Zn'
_chemical_formula_weight 359.67
_chemical_name_systematic
;
poly[aqua-\m~2~-1,4-diazabicyclo[2.2.2]octane-\m~2~-terephthalato-zinc(II)]
;
_space_group_IT_number 15
_symmetry_cell_setting monoclinic
_symmetry_space_group_name_Hall '-C 2yc'
_symmetry_space_group_name_H-M 'C 1 2/c 1'
_atom_sites_solution_hydrogens geom
_atom_sites_solution_primary direct
_atom_sites_solution_secondary difmap
_audit_creation_method SHELXL97
_cell_angle_alpha 90.00
_cell_angle_beta 116.23(2)
_cell_angle_gamma 90.00
_cell_formula_units_Z 4
_cell_length_a 10.854(3)
_cell_length_b 18.955(6)
_cell_length_c 7.1592(19)
_cell_measurement_reflns_used 1307
_cell_measurement_temperature 273(2)
_cell_measurement_theta_max 28
_cell_measurement_theta_min 2
_cell_volume 1321.2(7)
_computing_cell_refinement 'SAINT (Bruker, 2002)'
_computing_data_collection 'SMART (Bruker, 2001)'
_computing_data_reduction SAINT
_computing_molecular_graphics 'SHELXTL and OLEX (Dolomanov <i>et al.</i>,  2003)'
_computing_publication_material 'SHELXTL and OLEX'
_computing_structure_refinement SHELXTL
_computing_structure_solution 'SHELXTL (Bruker, 2000)'
_diffrn_ambient_temperature 273(2)
_diffrn_measured_fraction_theta_full 0.993
_diffrn_measured_fraction_theta_max 0.993
_diffrn_measurement_device_type 'Bruker SMART APEX area-detector'
_diffrn_measurement_method '\f and \w'
_diffrn_radiation_monochromator graphite
_diffrn_radiation_source 'fine-focus sealed tube'
_diffrn_radiation_type MoK\a
_diffrn_radiation_wavelength 0.71073
_diffrn_reflns_av_R_equivalents 0.0180
_diffrn_reflns_av_sigmaI/netI 0.0228
_diffrn_reflns_limit_h_max 11
_diffrn_reflns_limit_h_min -13
_diffrn_reflns_limit_k_max 24
_diffrn_reflns_limit_k_min -23
_diffrn_reflns_limit_l_max 8
_diffrn_reflns_limit_l_min -9
_diffrn_reflns_number 3966
_diffrn_reflns_theta_full 26.99
_diffrn_reflns_theta_max 26.99
_diffrn_reflns_theta_min 2.15
_diffrn_standards_decay_% 0
_diffrn_standards_number 0
_exptl_absorpt_coefficient_mu 1.887
_exptl_absorpt_correction_T_max 0.8952
_exptl_absorpt_correction_T_min 0.6396
_exptl_absorpt_correction_type multi-scan
_exptl_absorpt_process_details '(SADABS; Sheldrick, 1996)'
_exptl_crystal_colour colourless
_exptl_crystal_density_diffrn 1.808
_exptl_crystal_density_method 'not measured'
_exptl_crystal_description block
_exptl_crystal_F_000 744
_exptl_crystal_size_max 0.26
_exptl_crystal_size_mid 0.13
_exptl_crystal_size_min 0.06
_refine_diff_density_max 0.391
_refine_diff_density_min -0.229
_refine_ls_extinction_method none
_refine_ls_goodness_of_fit_ref 1.053
_refine_ls_hydrogen_treatment constr
_refine_ls_matrix_type full
_refine_ls_number_parameters 101
_refine_ls_number_reflns 1433
_refine_ls_number_restraints 0
_refine_ls_restrained_S_all 1.053
_refine_ls_R_factor_all 0.0263
_refine_ls_R_factor_gt 0.0245
_refine_ls_shift/su_max 0.000
_refine_ls_shift/su_mean 0.000
_refine_ls_structure_factor_coef Fsqd
_refine_ls_weighting_details 'calc w = 1/[\s^2^(Fo^2^)+(0.0367P)^2^+1.1622P] where P=(Fo^2^+2Fc^2^)/3'
_refine_ls_weighting_scheme calc
_refine_ls_wR_factor_gt 0.0630
_refine_ls_wR_factor_ref 0.0648
_reflns_number_gt 1361
_reflns_number_total 1433
_reflns_threshold_expression I>2\s(I)
_cod_data_source_file ng2061.cif
_cod_data_source_block I
_cod_depositor_comments
;
The following automatic conversions were performed:
'_symmetry_cell_setting' value 'Monoclinic' changed to 'monoclinic'
according to '/home/saulius/struct/CIF-dictionaries/cif_core.dic'
dictionary named 'cif_core.dic' version 2.4.1 from 2010-06-29.

Automatic conversion script
Id: cif_fix_enum 1527 2010-12-29 10:47:43Z saulius 

The following automatic conversions were performed:

'_symmetry_cell_setting' value 'Monoclinic' changed to 'monoclinic'
according to /home/saulius/struct/CIF-dictionaries/cif_core.dic
dictionary named 'cif_core.dic' version 2.4.1 from 2010-06-29.

Automatic conversion script
Id: cif_fix_values 1715 2011-07-08 13:25:40Z adriana 
;
_cod_original_sg_symbol_H-M 'C 2/c'
_cod_database_code 2210339
_cod_database_fobs_code 2210339

loop_
_symmetry_equiv_pos_as_xyz
'x, y, z'
'-x, y, -z+1/2'
'x+1/2, y+1/2, z'
'-x+1/2, y+1/2, -z+1/2'
'-x, -y, -z'
'x, -y, z-1/2'
'-x+1/2, -y+1/2, -z'
'x+1/2, -y+1/2, z-1/2'

loop_
_atom_site_type_symbol
_atom_site_label
_atom_site_fract_x
_atom_site_fract_y
_atom_site_fract_z
_atom_site_U_iso_or_equiv
_atom_site_adp_type
_atom_site_calc_flag
_atom_site_refinement_flags
_atom_site_occupancy
Zn Zn1 1.0000 0.355797(14) 0.2500 0.01664(11) Uani d S 1
N N1 0.99898(15) 0.35015(7) -0.0672(2) 0.0172(3) Uani d . 1
O O1 0.69103(14) 0.33501(7) 0.0353(2) 0.0294(3) Uani d . 1
O O2 0.84035(12) 0.42311(7) 0.1480(2) 0.0213(3) Uani d . 1
O O1W 1.0000 0.24848(9) 0.2500 0.0282(4) Uani d S 1
H H1WA 0.9368 0.2229 0.1617 0.042 Uiso d R 1
C C1 0.71820(18) 0.39851(9) 0.0718(3) 0.0187(3) Uani d . 1
C C2 0.60519(18) 0.45119(9) 0.0318(3) 0.0188(3) Uani d . 1
C C3 0.47443(19) 0.42819(10) -0.0041(3) 0.0236(4) Uani d . 1
H H3A 0.4564 0.3801 -0.0072 0.028 Uiso calc R 1
C C4 0.62858(18) 0.52352(10) 0.0350(3) 0.0231(4) Uani d . 1
H H4A 0.7151 0.5397 0.0583 0.028 Uiso calc R 1
C C5 0.8756(2) 0.31444(10) -0.2266(3) 0.0250(4) Uani d . 1
H H5A 0.7938 0.3392 -0.2405 0.030 Uiso calc R 1
H H5B 0.8711 0.2666 -0.1818 0.030 Uiso calc R 1
C C6 1.1209(2) 0.31248(11) -0.0605(3) 0.0259(4) Uani d . 1
H H6A 1.1190 0.2638 -0.0201 0.031 Uiso calc R 1
H H6B 1.2038 0.3342 0.0438 0.031 Uiso calc R 1
C C7 1.00125(19) 0.42303(9) -0.1416(3) 0.0205(4) Uani d . 1
H H7A 1.0834 0.4470 -0.0434 0.025 Uiso calc R 1
H H7B 0.9223 0.4488 -0.1479 0.025 Uiso calc R 1

loop_
_atom_site_aniso_label
_atom_site_aniso_U_11
_atom_site_aniso_U_22
_atom_site_aniso_U_33
_atom_site_aniso_U_12
_atom_site_aniso_U_13
_atom_site_aniso_U_23
Zn1 0.01413(16) 0.01615(17) 0.01873(17) 0.000 0.00643(12) 0.000
N1 0.0182(8) 0.0156(7) 0.0178(7) 0.0004(5) 0.0080(6) 0.0006(5)
O1 0.0254(7) 0.0205(7) 0.0377(8) 0.0008(6) 0.0099(6) -0.0023(6)
O2 0.0137(6) 0.0236(6) 0.0243(7) 0.0027(5) 0.0061(5) 0.0001(5)
O1W 0.0315(11) 0.0170(9) 0.0252(10) 0.000 0.0026(8) 0.000
C1 0.0177(8) 0.0231(9) 0.0155(8) 0.0027(7) 0.0075(7) 0.0018(7)
C2 0.0154(8) 0.0245(9) 0.0158(8) 0.0017(7) 0.0063(7) -0.0001(7)
C3 0.0199(9) 0.0192(8) 0.0307(10) -0.0007(7) 0.0102(8) -0.0007(7)
C4 0.0144(8) 0.0259(9) 0.0286(10) -0.0011(7) 0.0091(7) -0.0004(8)
C5 0.0255(10) 0.0290(10) 0.0217(10) -0.0097(8) 0.0115(8) -0.0028(8)
C6 0.0255(10) 0.0308(10) 0.0211(9) 0.0107(8) 0.0101(8) 0.0037(8)
C7 0.0257(10) 0.0156(8) 0.0218(9) 0.0005(7) 0.0120(7) -0.0002(7)

loop_
_atom_type_symbol
_atom_type_description
_atom_type_scat_dispersion_real
_atom_type_scat_dispersion_imag
_atom_type_scat_source
C C 0.0033 0.0016 'International Tables Vol C Tables 4.2.6.8 and 6.1.1.4'
H H 0.0000 0.0000 'International Tables Vol C Tables 4.2.6.8 and 6.1.1.4'
N N 0.0061 0.0033 'International Tables Vol C Tables 4.2.6.8 and 6.1.1.4'
O O 0.0106 0.0060 'International Tables Vol C Tables 4.2.6.8 and 6.1.1.4'
Zn Zn 0.2839 1.4301 'International Tables Vol C Tables 4.2.6.8 and 6.1.1.4'

loop_
_geom_angle_atom_site_label_1
_geom_angle_atom_site_label_2
_geom_angle_atom_site_label_3
_geom_angle_site_symmetry_1
_geom_angle_site_symmetry_3
_geom_angle
_geom_angle_publ_flag
O2 Zn1 O2 2_755 . 101.26(8) yes
O2 Zn1 O1W 2_755 . 129.37(4) yes
O2 Zn1 O1W . . 129.37(4) yes
O2 Zn1 N1 2_755 . 90.90(5) yes
O2 Zn1 N1 . . 92.54(5) yes
O1W Zn1 N1 . . 87.29(4) yes
O2 Zn1 N1 2_755 2_755 92.54(5) ?
O2 Zn1 N1 . 2_755 90.90(5) yes
O1W Zn1 N1 . 2_755 87.29(4) yes
N1 Zn1 N1 . 2_755 174.59(7) yes
C5 N1 C7 . . 107.51(14) ?
C5 N1 C6 . . 107.10(15) ?
C7 N1 C6 . . 107.64(14) ?
C5 N1 Zn1 . . 113.24(11) ?
C7 N1 Zn1 . . 108.76(10) ?
C6 N1 Zn1 . . 112.34(11) ?
C1 O2 Zn1 . . 119.23(12) ?
Zn1 O1W H1WA . . 124.8 ?
O1 C1 O2 . . 123.34(16) ?
O1 C1 C2 . . 120.36(16) ?
O2 C1 C2 . . 116.28(15) ?
C4 C2 C3 . . 118.27(16) ?
C4 C2 C1 . . 121.45(16) ?
C3 C2 C1 . . 120.25(16) ?
C4 C3 C2 5_665 . 120.43(17) ?
C4 C3 H3A 5_665 . 119.8 ?
C2 C3 H3A . . 119.8 ?
C3 C4 C2 5_665 . 121.30(17) ?
C3 C4 H4A 5_665 . 119.3 ?
C2 C4 H4A . . 119.3 ?
N1 C5 C6 . 2_754 111.28(15) ?
N1 C5 H5A . . 109.4 ?
C6 C5 H5A 2_754 . 109.4 ?
N1 C5 H5B . . 109.4 ?
C6 C5 H5B 2_754 . 109.4 ?
H5A C5 H5B . . 108.0 ?
N1 C6 C5 . 2_754 111.54(15) ?
N1 C6 H6A . . 109.3 ?
C5 C6 H6A 2_754 . 109.3 ?
N1 C6 H6B . . 109.3 ?
C5 C6 H6B 2_754 . 109.3 ?
H6A C6 H6B . . 108.0 ?
N1 C7 C7 . 2_754 111.45(9) ?
N1 C7 H7A . . 109.3 ?
C7 C7 H7A 2_754 . 109.3 ?
N1 C7 H7B . . 109.3 ?
C7 C7 H7B 2_754 . 109.3 ?
H7A C7 H7B . . 108.0 ?

loop_
_geom_bond_atom_site_label_1
_geom_bond_atom_site_label_2
_geom_bond_site_symmetry_2
_geom_bond_distance
_geom_bond_publ_flag
Zn1 O2 2_755 2.0110(10) ?
Zn1 O2 . 2.0110(10) yes
Zn1 O1W . 2.034(2) yes
Zn1 N1 . 2.269(2) yes
Zn1 N1 2_755 2.2686(16) ?
N1 C5 . 1.484(2) ?
N1 C7 . 1.485(2) ?
N1 C6 . 1.486(2) ?
O1 C1 . 1.239(2) ?
O2 C1 . 1.278(2) ?
O1W H1WA . 0.8501 ?
C1 C2 . 1.508(2) ?
C2 C4 . 1.393(3) ?
C2 C3 . 1.396(3) ?
C3 C4 5_665 1.385(3) ?
C3 H3A . 0.9300 ?
C4 C3 5_665 1.385(3) ?
C4 H4A . 0.9300 ?
C5 C6 2_754 1.542(3) ?
C5 H5A . 0.9700 ?
C5 H5B . 0.9700 ?
C6 C5 2_754 1.542(3) ?
C6 H6A . 0.9700 ?
C6 H6B . 0.9700 ?
C7 C7 2_754 1.541(3) ?
C7 H7A . 0.9700 ?
C7 H7B . 0.9700 ?

loop_
_geom_hbond_atom_site_label_D
_geom_hbond_atom_site_label_H
_geom_hbond_atom_site_label_A
_geom_hbond_site_symmetry_A
_geom_hbond_distance_DH
_geom_hbond_distance_HA
_geom_hbond_distance_DA
_geom_hbond_angle_DHA
O1W H1WA O1 7_655 0.85 1.84 2.6891(19) 175.9
C5 H5B O1 7_655 0.97 2.43 3.362(2) 161.6
